data_7713021
loop_
_publ_author_name
'Mylonas-Margaritis, Ioannis'
'Lada, Zoi G.'
'Kitos, Alexandros'
'Maniaki, Diamantoula'
'Skordi, Katerina'
'Tasiopoulos, Anastasios'
'Bekiari, Vlasoula'
'Escuer, Albert'
'Mayans, Julia'
'Nastopoulos, Vasilis'
'Bakalbassis, Evangelos'
'Papaioannou, Dionissios A.'
'Perlepes, Spyros'

_publ_section_title
;
 Interesting chemical and physical features in the products of the
 reactions between trivalent lanthanoids and a tetradentate Schiff base
 derived from cyclohexane-1,2-diamine
;
_journal_name_full 'Dalton Transactions'
_journal_paper_doi 10.1039/D3DT00817G
_journal_year 2023
_chemical_formula_moiety 'C23 H32 Gd N5 O12'
_chemical_formula_sum 'C23 H32 Gd N5 O12'
_chemical_formula_weight 727.78
_space_group_crystal_system triclinic
_space_group_IT_number 2
_space_group_name_Hall '-P 1'
_space_group_name_H-M_alt 'P -1'
_atom_sites_solution_hydrogens mixed
_atom_sites_solution_primary direct
_atom_sites_solution_secondary difmap
_audit_creation_method SHELXL-2014/7
_audit_update_record
;
2023-03-04 deposited with the CCDC.	2023-05-15 downloaded from the CCDC.
;
_cell_angle_alpha 72.768(4)
_cell_angle_beta 82.691(4)
_cell_angle_gamma 73.102(5)
_cell_formula_units_Z 2
_cell_length_a 9.0364(5)
_cell_length_b 10.8141(5)
_cell_length_c 15.3789(8)
_cell_measurement_reflns_used 5212
_cell_measurement_temperature 100(2)
_cell_measurement_theta_max 29.1780
_cell_measurement_theta_min 4.0700
_cell_volume 1372.01(13)
_computing_cell_refinement 'CrysAlisPro 1.171.39.46 (Rigaku OD, 2018)'
_computing_data_collection 'CrysAlisPro 1.171.39.46 (Rigaku OD, 2018)'
_computing_data_reduction 'CrysAlisPro 1.171.39.46 (Rigaku OD, 2018)'
_computing_molecular_graphics 'PLATON v.270519 (Spek, 2009); MERCURY v.2020.3.0 (Macrae et al. 2020)'
_computing_publication_material 'WINGX v.2018.3 (Farrugia, 2012); OLEX2 v.1.3.0 (Dolomanov et al., 2009)'
_computing_structure_refinement 'SHELXL-2014/7 (Sheldrick, 2014)'
_computing_structure_solution 'SHELXT-2018/2 (Sheldrick, 2018)'
_diffrn_ambient_temperature 100(2)
_diffrn_detector_area_resol_mean 10.4223
_diffrn_measured_fraction_theta_full 0.997
_diffrn_measured_fraction_theta_max 0.962
_diffrn_measurement_device_type 'Oxford Diffraction SuperNova with Atlas CCD detector'
_diffrn_measurement_method '\w scans'
_diffrn_radiation_type MoK\a
_diffrn_radiation_wavelength 0.71073
_diffrn_reflns_av_R_equivalents 0.0371
_diffrn_reflns_av_unetI/netI 0.0597
_diffrn_reflns_Laue_measured_fraction_full 0.997
_diffrn_reflns_Laue_measured_fraction_max 0.962
_diffrn_reflns_limit_h_max 11
_diffrn_reflns_limit_h_min -11
_diffrn_reflns_limit_k_max 13
_diffrn_reflns_limit_k_min -14
_diffrn_reflns_limit_l_max 19
_diffrn_reflns_limit_l_min -19
_diffrn_reflns_number 11951
_diffrn_reflns_point_group_measured_fraction_full 0.997
_diffrn_reflns_point_group_measured_fraction_max 0.962
_diffrn_reflns_theta_full 25.242
_diffrn_reflns_theta_max 27.500
_diffrn_reflns_theta_min 3.309
_diffrn_source 'SuperNova (Mo) X-ray Source'
_exptl_absorpt_coefficient_mu 2.489
_exptl_absorpt_correction_T_max 1.000
_exptl_absorpt_correction_T_min 0.966
_exptl_absorpt_correction_type multi-scan
_exptl_absorpt_process_details
;
CrysAlisPro 1.171.39.46 (Rigaku Oxford Diffraction, 2018)
Empirical absorption correction using spherical harmonics,
 implemented in SCALE3 ABSPACK scaling algorithm.
;
_exptl_crystal_colour pink
_exptl_crystal_density_diffrn 1.762
_exptl_crystal_density_method 'not measured'
_exptl_crystal_description prism
_exptl_crystal_F_000 730
_exptl_crystal_preparation 'Magnetic properties'
_exptl_crystal_recrystallization_method 'Re-crystallisation from solvent: Methanol/dichloromethane'
_exptl_crystal_size_max 0.16
_exptl_crystal_size_mid 0.15
_exptl_crystal_size_min 0.10
_refine_diff_density_max 1.017
_refine_diff_density_min -0.691
_refine_diff_density_rms 0.120
_refine_ls_extinction_method none
_refine_ls_goodness_of_fit_ref 1.030
_refine_ls_hydrogen_treatment mixed
_refine_ls_matrix_type full
_refine_ls_number_parameters 382
_refine_ls_number_reflns 6070
_refine_ls_number_restraints 2
_refine_ls_restrained_S_all 1.030
_refine_ls_R_factor_all 0.0394
_refine_ls_R_factor_gt 0.0317
_refine_ls_shift/su_max 0.001
_refine_ls_shift/su_mean 0.000
_refine_ls_structure_factor_coef Fsqd
_refine_ls_weighting_details 'w=1/[\s^2^(Fo^2^)+(0.0139P)^2^+0.2320P] where P=(Fo^2^+2Fc^2^)/3'
_refine_ls_weighting_scheme calc
_refine_ls_wR_factor_gt 0.0572
_refine_ls_wR_factor_ref 0.0608
_reflns_Friedel_coverage 0.000
_reflns_number_gt 5376
_reflns_number_total 6070
_reflns_threshold_expression 'I > 2\s(I)'
_cod_data_source_file d3dt00817g2.cif
_cod_data_source_block 5_xrp114
_cod_database_code 7713021
_shelx_shelxl_version_number 2014/7
_shelx_space_group_comment
;
The symmetry employed for this shelxl refinement is uniquely defined
by the following loop, which should always be used as a source of
symmetry information in preference to the above space-group names.
They are only intended as comments.
;
_shelx_estimated_absorpt_t_min 0.692
_shelx_estimated_absorpt_t_max 0.789

loop_
_space_group_symop_operation_xyz
'x, y, z'
'-x, -y, -z'

loop_
_atom_site_label
_atom_site_type_symbol
_atom_site_fract_x
_atom_site_fract_y
_atom_site_fract_z
_atom_site_U_iso_or_equiv
_atom_site_adp_type
_atom_site_occupancy
_atom_site_site_symmetry_order
_atom_site_calc_flag
_atom_site_refinement_flags_posn
_atom_site_refinement_flags_adp
_atom_site_refinement_flags_occupancy
_atom_site_disorder_assembly
_atom_site_disorder_group
Gd Gd 0.66466(2) 0.56639(2) 0.27252(2) 0.01537(6) Uani 1 1 d . . . . .
C1 C 0.6469(4) 0.9280(3) 0.3860(2) 0.0227(7) Uani 1 1 d . . . . .
C2 C 0.7106(4) 0.7927(3) 0.3789(2) 0.0211(7) Uani 1 1 d . . . . .
C3 C 0.8472(4) 0.7152(4) 0.4243(2) 0.0275(8) Uani 1 1 d . . . . .
H3 H 0.8891 0.6247 0.4222 0.033 Uiso 1 1 calc R U . . .
C4 C 0.9211(4) 0.7683(4) 0.4716(3) 0.0324(9) Uani 1 1 d . . . . .
H4 H 1.0129 0.7139 0.5018 0.039 Uiso 1 1 calc R U . . .
C5 C 0.8630(4) 0.9003(4) 0.4754(3) 0.0351(9) Uani 1 1 d . . . . .
H5 H 0.9162 0.9365 0.5071 0.042 Uiso 1 1 calc R U . . .
C6 C 0.7291(4) 0.9783(4) 0.4337(2) 0.0295(8) Uani 1 1 d . . . . .
H6 H 0.6904 1.0685 0.4368 0.035 Uiso 1 1 calc R U . . .
C7 C 0.5027(4) 1.0124(3) 0.3445(2) 0.0236(8) Uani 1 1 d . . . . .
C8 C 0.4335(4) 1.1500(3) 0.3576(3) 0.0314(9) Uani 1 1 d . . . . .
H8A H 0.4290 1.1447 0.4225 0.047 Uiso 1 1 calc R U . . .
H8B H 0.3286 1.1858 0.3348 0.047 Uiso 1 1 calc R U . . .
H8C H 0.4976 1.2095 0.3239 0.047 Uiso 1 1 calc R U . . .
C9 C 0.2937(4) 1.0323(3) 0.2455(3) 0.0320(9) Uani 1 1 d . . . . .
H9A H 0.3115 1.0146 0.1849 0.038 Uiso 1 1 calc R U . . .
H9B H 0.2692 1.1306 0.2359 0.038 Uiso 1 1 calc R U . . .
C10 C 0.1576(4) 0.9825(4) 0.2950(3) 0.0329(9) Uani 1 1 d . . . . .
H10A H 0.1257 1.0174 0.3491 0.039 Uiso 1 1 calc R U . . .
H10B H 0.1903 0.8832 0.3167 0.039 Uiso 1 1 calc R U . . .
C11 C 0.0189(4) 1.0254(4) 0.2350(3) 0.0355(9) Uani 1 1 d . . . . .
H11A H -0.0651 0.9882 0.2708 0.043 Uiso 1 1 calc R U . . .
H11B H -0.0198 1.1246 0.2184 0.043 Uiso 1 1 calc R U . . .
C12 C 0.0552(4) 0.9802(4) 0.1486(3) 0.0344(9) Uani 1 1 d . . . . .
H12A H 0.1241 1.0311 0.1077 0.041 Uiso 1 1 calc R U . . .
H12B H -0.0422 1.0032 0.1172 0.041 Uiso 1 1 calc R U . . .
C13 C 0.1327(4) 0.8297(4) 0.1637(2) 0.0337(9) Uani 1 1 d . . . . .
H13A H 0.2204 0.8025 0.2040 0.040 Uiso 1 1 calc R U . . .
H13B H 0.0572 0.7784 0.1946 0.040 Uiso 1 1 calc R U . . .
C14 C 0.1908(4) 0.7958(3) 0.0756(2) 0.0327(9) Uani 1 1 d . . . . .
H14A H 0.1017 0.8033 0.0412 0.039 Uiso 1 1 calc R U . . .
H14B H 0.2471 0.8611 0.0384 0.039 Uiso 1 1 calc R U . . .
C15 C 0.2750(4) 0.5577(3) 0.0712(2) 0.0224(7) Uani 1 1 d . . . . .
C16 C 0.1324(4) 0.5681(4) 0.0271(3) 0.0334(9) Uani 1 1 d . . . . .
H16A H 0.0937 0.4894 0.0574 0.050 Uiso 1 1 calc R U . . .
H16B H 0.1569 0.5718 -0.0374 0.050 Uiso 1 1 calc R U . . .
H16C H 0.0531 0.6498 0.0324 0.050 Uiso 1 1 calc R U . . .
C17 C 0.3950(4) 0.4322(3) 0.0923(2) 0.0199(7) Uani 1 1 d . . . . .
C18 C 0.5248(4) 0.4135(3) 0.1437(2) 0.0187(7) Uani 1 1 d . . . . .
C19 C 0.6331(4) 0.2861(3) 0.1630(2) 0.0222(7) Uani 1 1 d . . . . .
H19 H 0.7193 0.2712 0.1979 0.027 Uiso 1 1 calc R U . . .
C20 C 0.6178(4) 0.1835(3) 0.1333(2) 0.0249(8) Uani 1 1 d . . . . .
H20 H 0.6924 0.0987 0.1482 0.030 Uiso 1 1 calc R U . . .
C21 C 0.4933(4) 0.2025(3) 0.0812(2) 0.0265(8) Uani 1 1 d . . . . .
H21 H 0.4841 0.1318 0.0593 0.032 Uiso 1 1 calc R U . . .
C22 C 0.3846(4) 0.3241(3) 0.0620(2) 0.0254(8) Uani 1 1 d . . . . .
H22 H 0.2994 0.3361 0.0271 0.030 Uiso 1 1 calc R U . . .
C23 C 0.2926(4) 0.5294(4) 0.3481(3) 0.0286(8) Uani 1 1 d . . . . .
H23A H 0.3020 0.4957 0.2945 0.043 Uiso 1 1 calc R U . . .
H23B H 0.1873 0.5861 0.3538 0.043 Uiso 1 1 calc R U . . .
H23C H 0.3140 0.4535 0.4028 0.043 Uiso 1 1 calc R U . . .
O1 O 0.6457(3) 0.7419(2) 0.33085(15) 0.0221(5) Uani 1 1 d . . . . .
O2 O 0.5422(2) 0.5104(2) 0.17386(14) 0.0199(5) Uani 1 1 d . . . . .
O3 O 0.7898(3) 0.7033(2) 0.14464(17) 0.0318(6) Uani 1 1 d . . . . .
O4 O 0.5422(3) 0.7848(2) 0.15570(16) 0.0260(5) Uani 1 1 d . . . . .
O5 O 0.6825(3) 0.9011(2) 0.05771(18) 0.0396(7) Uani 1 1 d . . . . .
O6 O 0.8840(3) 0.4140(2) 0.20760(15) 0.0240(5) Uani 1 1 d . . . . .
O7 O 0.9384(3) 0.4910(2) 0.31025(16) 0.0274(6) Uani 1 1 d . . . . .
O8 O 1.1236(3) 0.3653(2) 0.24394(18) 0.0334(6) Uani 1 1 d . . . . .
O9 O 0.6755(3) 0.4687(2) 0.44482(15) 0.0218(5) Uani 1 1 d . . . . .
O10 O 0.6639(3) 0.3361(2) 0.36684(15) 0.0237(5) Uani 1 1 d . . . . .
O11 O 0.6502(3) 0.2688(2) 0.51560(16) 0.0283(6) Uani 1 1 d . . . . .
O12 O 0.4023(3) 0.6076(2) 0.33774(15) 0.0209(5) Uani 1 1 d D . . . .
H12 H 0.389(4) 0.639(3) 0.3827(16) 0.031 Uiso 1 1 d D U . . .
N1 N 0.4352(3) 0.9667(3) 0.2966(2) 0.0262(7) Uani 1 1 d D . . . .
H1 H 0.479(4) 0.8847(16) 0.296(3) 0.039 Uiso 1 1 d D U . . .
N2 N 0.2934(3) 0.6605(3) 0.0910(2) 0.0261(7) Uani 1 1 d . . . . .
H2 H 0.381(5) 0.643(4) 0.117(3) 0.039 Uiso 1 1 d . U . . .
N3 N 0.6711(4) 0.7999(3) 0.11758(19) 0.0253(7) Uani 1 1 d . . . . .
N4 N 0.9865(3) 0.4212(3) 0.25358(19) 0.0222(6) Uani 1 1 d . . . . .
N5 N 0.6627(3) 0.3558(3) 0.44453(19) 0.0207(6) Uani 1 1 d . . . . .

loop_
_atom_site_aniso_label
_atom_site_aniso_U_11
_atom_site_aniso_U_22
_atom_site_aniso_U_33
_atom_site_aniso_U_23
_atom_site_aniso_U_13
_atom_site_aniso_U_12
Gd 0.01414(9) 0.01533(9) 0.01822(9) -0.00671(6) -0.00192(6) -0.00367(6)
C1 0.0264(19) 0.0231(18) 0.0239(19) -0.0097(15) 0.0066(14) -0.0144(15)
C2 0.0215(18) 0.0257(18) 0.0213(18) -0.0098(15) 0.0023(13) -0.0122(15)
C3 0.024(2) 0.0289(19) 0.032(2) -0.0137(16) 0.0012(15) -0.0071(16)
C4 0.025(2) 0.044(2) 0.034(2) -0.0157(19) -0.0041(16) -0.0115(18)
C5 0.033(2) 0.054(3) 0.034(2) -0.022(2) 0.0052(17) -0.028(2)
C6 0.036(2) 0.030(2) 0.032(2) -0.0166(17) 0.0110(16) -0.0218(17)
C7 0.029(2) 0.0189(17) 0.0240(19) -0.0063(15) 0.0078(15) -0.0115(15)
C8 0.036(2) 0.0248(19) 0.033(2) -0.0103(17) 0.0068(17) -0.0090(17)
C9 0.029(2) 0.0232(19) 0.038(2) -0.0036(17) -0.0078(16) 0.0000(16)
C10 0.031(2) 0.038(2) 0.028(2) -0.0094(18) -0.0027(16) -0.0063(17)
C11 0.030(2) 0.039(2) 0.035(2) -0.0130(19) -0.0021(17) -0.0034(18)
C12 0.026(2) 0.039(2) 0.033(2) -0.0107(18) -0.0045(16) 0.0023(17)
C13 0.030(2) 0.035(2) 0.029(2) -0.0063(18) -0.0031(16) -0.0002(17)
C14 0.036(2) 0.0261(19) 0.031(2) -0.0068(17) -0.0041(17) -0.0020(17)
C15 0.0206(18) 0.0299(19) 0.0157(17) -0.0034(15) 0.0024(13) -0.0094(15)
C16 0.022(2) 0.041(2) 0.038(2) -0.0080(19) -0.0063(16) -0.0094(17)
C17 0.0208(18) 0.0279(18) 0.0129(16) -0.0046(14) 0.0015(12) -0.0114(15)
C18 0.0239(18) 0.0192(17) 0.0141(16) -0.0040(14) 0.0027(13) -0.0094(14)
C19 0.0220(18) 0.0260(18) 0.0198(18) -0.0072(15) -0.0002(13) -0.0074(15)
C20 0.027(2) 0.0221(18) 0.0246(19) -0.0079(15) 0.0051(14) -0.0060(15)
C21 0.034(2) 0.029(2) 0.0250(19) -0.0138(16) 0.0068(15) -0.0177(17)
C22 0.0261(19) 0.037(2) 0.0202(18) -0.0099(16) 0.0003(14) -0.0173(17)
C23 0.0213(19) 0.036(2) 0.036(2) -0.0141(17) 0.0026(15) -0.0158(16)
O1 0.0238(13) 0.0190(12) 0.0266(13) -0.0094(10) -0.0071(10) -0.0047(10)
O2 0.0221(13) 0.0204(11) 0.0222(12) -0.0110(10) -0.0035(9) -0.0067(10)
O3 0.0271(14) 0.0223(13) 0.0360(15) -0.0007(11) 0.0069(11) -0.0021(11)
O4 0.0271(14) 0.0249(13) 0.0274(14) -0.0090(11) -0.0041(10) -0.0061(11)
O5 0.0604(19) 0.0229(14) 0.0325(16) 0.0033(12) -0.0033(13) -0.0173(13)
O6 0.0209(13) 0.0262(13) 0.0288(13) -0.0131(11) -0.0027(10) -0.0058(10)
O7 0.0186(13) 0.0341(14) 0.0332(14) -0.0189(12) -0.0045(10) -0.0014(11)
O8 0.0145(13) 0.0361(14) 0.0477(17) -0.0179(13) 0.0011(11) 0.0014(11)
O9 0.0282(13) 0.0182(12) 0.0232(13) -0.0085(10) -0.0044(10) -0.0084(10)
O10 0.0341(14) 0.0212(12) 0.0187(12) -0.0076(10) -0.0029(10) -0.0089(10)
O11 0.0425(16) 0.0210(12) 0.0187(13) 0.0001(11) -0.0019(11) -0.0099(11)
O12 0.0172(12) 0.0282(13) 0.0232(13) -0.0135(10) 0.0029(9) -0.0098(10)
N1 0.0270(17) 0.0165(14) 0.0332(18) -0.0054(14) -0.0026(13) -0.0041(13)
N2 0.0226(16) 0.0272(16) 0.0273(17) -0.0073(13) -0.0050(13) -0.0031(14)
N3 0.0360(19) 0.0202(15) 0.0207(16) -0.0074(13) -0.0017(13) -0.0067(14)
N4 0.0216(16) 0.0195(15) 0.0242(16) -0.0049(13) 0.0021(12) -0.0059(12)
N5 0.0187(15) 0.0223(15) 0.0223(16) -0.0096(13) -0.0044(11) -0.0024(12)

loop_
_atom_type_symbol
_atom_type_description
_atom_type_scat_dispersion_real
_atom_type_scat_dispersion_imag
_atom_type_scat_source
C C 0.0033 0.0016 'International Tables Vol C Tables 4.2.6.8 and 6.1.1.4'
H H 0.0000 0.0000 'International Tables Vol C Tables 4.2.6.8 and 6.1.1.4'
N N 0.0061 0.0033 'International Tables Vol C Tables 4.2.6.8 and 6.1.1.4'
O O 0.0106 0.0060 'International Tables Vol C Tables 4.2.6.8 and 6.1.1.4'
Gd Gd -0.1653 3.9035 'International Tables Vol C Tables 4.2.6.8 and 6.1.1.4'

loop_
_geom_angle_atom_site_label_1
_geom_angle_atom_site_label_2
_geom_angle_atom_site_label_3
_geom_angle
_geom_angle_site_symmetry_1
_geom_angle_site_symmetry_3
_geom_angle_publ_flag
O1 Gd O2 139.96(7) . . ?
O1 Gd O12 77.35(8) . . ?
O2 Gd O12 79.19(8) . . ?
O1 Gd O3 81.15(8) . . ?
O2 Gd O3 90.94(8) . . ?
O12 Gd O3 131.62(8) . . ?
O1 Gd O7 86.58(8) . . ?
O2 Gd O7 129.67(8) . . ?
O12 Gd O7 143.57(8) . . ?
O3 Gd O7 76.19(8) . . ?
O1 Gd O10 124.12(7) . . ?
O2 Gd O10 82.19(7) . . ?
O12 Gd O10 79.57(8) . . ?
O3 Gd O10 146.30(8) . . ?
O7 Gd O10 83.00(8) . . ?
O1 Gd O6 133.76(8) . . ?
O2 Gd O6 78.11(7) . . ?
O12 Gd O6 147.80(7) . . ?
O3 Gd O6 71.32(7) . . ?
O7 Gd O6 51.60(7) . . ?
O10 Gd O6 74.98(7) . . ?
O1 Gd O9 73.79(7) . . ?
O2 Gd O9 127.54(7) . . ?
O12 Gd O9 71.64(7) . . ?
O3 Gd O9 140.65(8) . . ?
O7 Gd O9 72.54(8) . . ?
O10 Gd O9 50.69(7) . . ?
O6 Gd O9 105.44(7) . . ?
O1 Gd O4 71.34(7) . . ?
O2 Gd O4 73.28(7) . . ?
O12 Gd O4 80.98(8) . . ?
O3 Gd O4 51.04(8) . . ?
O7 Gd O4 124.55(8) . . ?
O10 Gd O4 151.09(8) . . ?
O6 Gd O4 113.50(7) . . ?
O9 Gd O4 139.42(7) . . ?
O1 Gd N4 110.31(8) . . ?
O2 Gd N4 103.88(8) . . ?
O12 Gd N4 157.14(7) . . ?
O3 Gd N4 71.23(8) . . ?
O7 Gd N4 25.84(7) . . ?
O10 Gd N4 78.45(7) . . ?
O6 Gd N4 25.78(7) . . ?
O9 Gd N4 89.46(7) . . ?
O4 Gd N4 121.77(8) . . ?
O1 Gd N3 73.09(8) . . ?
O2 Gd N3 83.01(8) . . ?
O12 Gd N3 106.18(8) . . ?
O3 Gd N3 25.51(8) . . ?
O7 Gd N3 99.87(8) . . ?
O10 Gd N3 162.78(7) . . ?
O6 Gd N3 93.39(8) . . ?
O9 Gd N3 146.40(7) . . ?
O4 Gd N3 25.65(8) . . ?
N4 Gd N3 96.68(8) . . ?
O1 Gd N5 98.75(8) . . ?
O2 Gd N5 104.62(7) . . ?
O12 Gd N5 72.67(7) . . ?
O3 Gd N5 154.03(8) . . ?
O7 Gd N5 77.88(8) . . ?
O10 Gd N5 25.44(7) . . ?
O6 Gd N5 91.38(7) . . ?
O9 Gd N5 25.33(7) . . ?
O4 Gd N5 153.39(8) . . ?
N4 Gd N5 84.74(7) . . ?
N3 Gd N5 171.72(7) . . ?
C6 C1 C2 118.4(3) . . ?
C6 C1 C7 120.3(3) . . ?
C2 C1 C7 121.4(3) . . ?
O1 C2 C3 120.2(3) . . ?
O1 C2 C1 121.8(3) . . ?
C3 C2 C1 118.0(3) . . ?
C4 C3 C2 121.2(3) . . ?
C4 C3 H3 119.4 . . ?
C2 C3 H3 119.4 . . ?
C3 C4 C5 120.7(4) . . ?
C3 C4 H4 119.7 . . ?
C5 C4 H4 119.7 . . ?
C6 C5 C4 119.9(3) . . ?
C6 C5 H5 120.0 . . ?
C4 C5 H5 120.0 . . ?
C5 C6 C1 121.7(3) . . ?
C5 C6 H6 119.2 . . ?
C1 C6 H6 119.2 . . ?
N1 C7 C1 118.9(3) . . ?
N1 C7 C8 120.7(3) . . ?
C1 C7 C8 120.5(3) . . ?
C7 C8 H8A 109.5 . . ?
C7 C8 H8B 109.5 . . ?
H8A C8 H8B 109.5 . . ?
C7 C8 H8C 109.5 . . ?
H8A C8 H8C 109.5 . . ?
H8B C8 H8C 109.5 . . ?
N1 C9 C10 111.8(3) . . ?
N1 C9 H9A 109.3 . . ?
C10 C9 H9A 109.3 . . ?
N1 C9 H9B 109.3 . . ?
C10 C9 H9B 109.3 . . ?
H9A C9 H9B 107.9 . . ?
C9 C10 C11 112.7(3) . . ?
C9 C10 H10A 109.0 . . ?
C11 C10 H10A 109.0 . . ?
C9 C10 H10B 109.0 . . ?
C11 C10 H10B 109.0 . . ?
H10A C10 H10B 107.8 . . ?
C12 C11 C10 113.8(3) . . ?
C12 C11 H11A 108.8 . . ?
C10 C11 H11A 108.8 . . ?
C12 C11 H11B 108.8 . . ?
C10 C11 H11B 108.8 . . ?
H11A C11 H11B 107.7 . . ?
C11 C12 C13 114.4(3) . . ?
C11 C12 H12A 108.7 . . ?
C13 C12 H12A 108.7 . . ?
C11 C12 H12B 108.7 . . ?
C13 C12 H12B 108.7 . . ?
H12A C12 H12B 107.6 . . ?
C14 C13 C12 111.7(3) . . ?
C14 C13 H13A 109.3 . . ?
C12 C13 H13A 109.3 . . ?
C14 C13 H13B 109.3 . . ?
C12 C13 H13B 109.3 . . ?
H13A C13 H13B 107.9 . . ?
N2 C14 C13 111.5(3) . . ?
N2 C14 H14A 109.3 . . ?
C13 C14 H14A 109.3 . . ?
N2 C14 H14B 109.3 . . ?
C13 C14 H14B 109.3 . . ?
H14A C14 H14B 108.0 . . ?
N2 C15 C17 119.1(3) . . ?
N2 C15 C16 120.7(3) . . ?
C17 C15 C16 120.2(3) . . ?
C15 C16 H16A 109.5 . . ?
C15 C16 H16B 109.5 . . ?
H16A C16 H16B 109.5 . . ?
C15 C16 H16C 109.5 . . ?
H16A C16 H16C 109.5 . . ?
H16B C16 H16C 109.5 . . ?
C22 C17 C18 118.4(3) . . ?
C22 C17 C15 119.7(3) . . ?
C18 C17 C15 121.9(3) . . ?
O2 C18 C19 120.7(3) . . ?
O2 C18 C17 121.7(3) . . ?
C19 C18 C17 117.6(3) . . ?
C20 C19 C18 122.1(3) . . ?
C20 C19 H19 118.9 . . ?
C18 C19 H19 118.9 . . ?
C19 C20 C21 120.3(3) . . ?
C19 C20 H20 119.8 . . ?
C21 C20 H20 119.8 . . ?
C22 C21 C20 119.3(3) . . ?
C22 C21 H21 120.3 . . ?
C20 C21 H21 120.3 . . ?
C21 C22 C17 122.1(3) . . ?
C21 C22 H22 118.9 . . ?
C17 C22 H22 118.9 . . ?
O12 C23 H23A 109.5 . . ?
O12 C23 H23B 109.5 . . ?
H23A C23 H23B 109.5 . . ?
O12 C23 H23C 109.5 . . ?
H23A C23 H23C 109.5 . . ?
H23B C23 H23C 109.5 . . ?
C2 O1 Gd 146.8(2) . . ?
C18 O2 Gd 146.68(19) . . ?
N3 O3 Gd 98.33(19) . . ?
N3 O4 Gd 93.83(18) . . ?
N4 O6 Gd 95.37(18) . . ?
N4 O7 Gd 96.96(18) . . ?
N5 O9 Gd 94.84(17) . . ?
N5 O10 Gd 97.56(17) . . ?
C23 O12 Gd 128.52(19) . . ?
C23 O12 H12 108(3) . . ?
Gd O12 H12 115(3) . . ?
C7 N1 C9 129.6(3) . . ?
C7 N1 H1 115(3) . . ?
C9 N1 H1 116(3) . . ?
C15 N2 C14 128.9(3) . . ?
C15 N2 H2 113(3) . . ?
C14 N2 H2 118(3) . . ?
O5 N3 O4 122.5(3) . . ?
O5 N3 O3 121.2(3) . . ?
O4 N3 O3 116.3(3) . . ?
O5 N3 Gd 173.6(2) . . ?
O4 N3 Gd 60.52(15) . . ?
O3 N3 Gd 56.16(15) . . ?
O8 N4 O6 122.2(3) . . ?
O8 N4 O7 121.8(3) . . ?
O6 N4 O7 116.0(3) . . ?
O8 N4 Gd 177.2(2) . . ?
O6 N4 Gd 58.85(15) . . ?
O7 N4 Gd 57.20(15) . . ?
O11 N5 O9 121.8(3) . . ?
O11 N5 O10 121.6(3) . . ?
O9 N5 O10 116.6(3) . . ?
O11 N5 Gd 175.1(2) . . ?
O9 N5 Gd 59.84(15) . . ?
O10 N5 Gd 57.00(15) . . ?

loop_
_geom_bond_atom_site_label_1
_geom_bond_atom_site_label_2
_geom_bond_distance
_geom_bond_site_symmetry_2
_geom_bond_publ_flag
Gd O1 2.284(2) . ?
Gd O2 2.292(2) . ?
Gd O12 2.423(2) . ?
Gd O3 2.453(2) . ?
Gd O7 2.456(2) . ?
Gd O10 2.485(2) . ?
Gd O6 2.493(2) . ?
Gd O9 2.548(2) . ?
Gd O4 2.550(2) . ?
Gd N4 2.900(3) . ?
Gd N3 2.923(3) . ?
Gd N5 2.937(3) . ?
C1 C6 1.412(5) . ?
C1 C2 1.440(4) . ?
C1 C7 1.455(5) . ?
C2 O1 1.315(4) . ?
C2 C3 1.409(5) . ?
C3 C4 1.378(5) . ?
C3 H3 0.9500 . ?
C4 C5 1.387(5) . ?
C4 H4 0.9500 . ?
C5 C6 1.368(5) . ?
C5 H5 0.9500 . ?
C6 H6 0.9500 . ?
C7 N1 1.289(4) . ?
C7 C8 1.500(4) . ?
C8 H8A 0.9800 . ?
C8 H8B 0.9800 . ?
C8 H8C 0.9800 . ?
C9 N1 1.468(4) . ?
C9 C10 1.512(5) . ?
C9 H9A 0.9900 . ?
C9 H9B 0.9900 . ?
C10 C11 1.530(5) . ?
C10 H10A 0.9900 . ?
C10 H10B 0.9900 . ?
C11 C12 1.514(5) . ?
C11 H11A 0.9900 . ?
C11 H11B 0.9900 . ?
C12 C13 1.533(5) . ?
C12 H12A 0.9900 . ?
C12 H12B 0.9900 . ?
C13 C14 1.499(5) . ?
C13 H13A 0.9900 . ?
C13 H13B 0.9900 . ?
C14 N2 1.456(4) . ?
C14 H14A 0.9900 . ?
C14 H14B 0.9900 . ?
C15 N2 1.295(4) . ?
C15 C17 1.448(5) . ?
C15 C16 1.492(5) . ?
C16 H16A 0.9800 . ?
C16 H16B 0.9800 . ?
C16 H16C 0.9800 . ?
C17 C22 1.410(4) . ?
C17 C18 1.431(4) . ?
C18 O2 1.319(4) . ?
C18 C19 1.411(4) . ?
C19 C20 1.365(4) . ?
C19 H19 0.9500 . ?
C20 C21 1.396(5) . ?
C20 H20 0.9500 . ?
C21 C22 1.369(5) . ?
C21 H21 0.9500 . ?
C22 H22 0.9500 . ?
C23 O12 1.446(4) . ?
C23 H23A 0.9800 . ?
C23 H23B 0.9800 . ?
C23 H23C 0.9800 . ?
O3 N3 1.272(4) . ?
O4 N3 1.268(4) . ?
O5 N3 1.225(3) . ?
O6 N4 1.267(3) . ?
O7 N4 1.273(3) . ?
O8 N4 1.222(3) . ?
O9 N5 1.261(3) . ?
O10 N5 1.273(3) . ?
O11 N5 1.230(3) . ?
O12 H12 0.841(10) . ?
N1 H1 0.863(10) . ?
N2 H2 0.87(4) . ?
